data_4028857
loop_
_publ_author_name
'Rajneesh Misra'
'Prabhat Gautam'
'Shaikh M. Mobin'

_publ_section_title
;
 Aryl-Substituted Unsymmetrical Benzothiadiazoles: Synthesis, Structure,
 and Properties
;
_journal_name_full 'Journal of Organic Chemistry'
_journal_page_first 12440
_journal_page_last 12452
_journal_paper_doi 10.1021/jo402111q
_journal_volume 78
_journal_year 2013
_chemical_formula_sum 'C36 H23 Fe N3 S'
_chemical_formula_weight 585.48
_chemical_name_systematic
;
 ?
;
_space_group_IT_number 2
_symmetry_cell_setting triclinic
_symmetry_space_group_name_Hall '-P 1'
_symmetry_space_group_name_H-M 'P -1'
_atom_sites_solution_hydrogens geom
_atom_sites_solution_primary direct
_atom_sites_solution_secondary difmap
_audit_creation_method SHELXL-97
_cell_angle_alpha 92.895(5)
_cell_angle_beta 90.071(5)
_cell_angle_gamma 92.334(4)
_cell_formula_units_Z 2
_cell_length_a 8.3665(5)
_cell_length_b 12.8349(7)
_cell_length_c 13.9064(8)
_cell_measurement_reflns_used 5417
_cell_measurement_temperature 150(2)
_cell_measurement_theta_max 32.6139
_cell_measurement_theta_min 2.9578
_cell_volume 1490.16(15)
_computing_cell_refinement 'CrysAlis RED, Oxford Diffraction Ltd.,'
_computing_data_collection 'CrysAlis CCD, Oxford Diffraction Ltd.,'
_computing_data_reduction 'CrysAlis RED, Oxford Diffraction Ltd.,'
_computing_molecular_graphics Ortep3
_computing_publication_material Shelx97
_computing_structure_refinement 'SHELXL-97 (Sheldrick, 1997)'
_computing_structure_solution 'SHELXS-97 (Sheldrick, 1997)'
_diffrn_ambient_temperature 150(2)
_diffrn_detector_area_resol_mean 15.9948
_diffrn_measured_fraction_theta_full 0.998
_diffrn_measured_fraction_theta_max 0.998
_diffrn_measurement_device_type 'OXFORD DIFFRACTION SUPER NOVA'
_diffrn_measurement_method \w/q-scan
_diffrn_radiation_monochromator graphite
_diffrn_radiation_source 'Micro-Focus (Mo) x-ray Source'
_diffrn_radiation_type MoK\a
_diffrn_radiation_wavelength 0.71073
_diffrn_reflns_av_R_equivalents 0.0244
_diffrn_reflns_av_sigmaI/netI 0.0338
_diffrn_reflns_limit_h_max 9
_diffrn_reflns_limit_h_min -9
_diffrn_reflns_limit_k_max 14
_diffrn_reflns_limit_k_min -15
_diffrn_reflns_limit_l_max 16
_diffrn_reflns_limit_l_min -11
_diffrn_reflns_number 11604
_diffrn_reflns_theta_full 25.00
_diffrn_reflns_theta_max 25.00
_diffrn_reflns_theta_min 2.96
_exptl_absorpt_coefficient_mu 0.605
_exptl_absorpt_correction_T_max 0.8834
_exptl_absorpt_correction_T_min 0.8253
_exptl_absorpt_correction_type multi-scan
_exptl_absorpt_process_details
;
CrysAlis RED, Oxford Diffraction Ltd.,
Version 1.171.31.7 (release 18-10-2006 CrysAlis171 .NET)
(compiled Oct 18 2006,16:28:17)
empirical absorption correction using spherical harmonics,
 implemented in SCALE3 ABSPACK scaling algorithm.
;
_exptl_crystal_colour orange
_exptl_crystal_density_diffrn 1.305
_exptl_crystal_description block
_exptl_crystal_F_000 604
_exptl_crystal_size_max 0.33
_exptl_crystal_size_mid 0.26
_exptl_crystal_size_min 0.21
_refine_diff_density_max 0.346
_refine_diff_density_min -0.233
_refine_diff_density_rms 0.064
_refine_ls_extinction_method none
_refine_ls_goodness_of_fit_ref 1.107
_refine_ls_hydrogen_treatment riding
_refine_ls_matrix_type full
_refine_ls_number_parameters 370
_refine_ls_number_reflns 5228
_refine_ls_number_restraints 0
_refine_ls_restrained_S_all 1.107
_refine_ls_R_factor_all 0.0521
_refine_ls_R_factor_gt 0.0443
_refine_ls_shift/su_max 0.000
_refine_ls_shift/su_mean 0.000
_refine_ls_structure_factor_coef Fsqd
_refine_ls_weighting_details 'calc w=1/[\s^2^(Fo^2^)+(0.0791P)^2^+0.4567P] where P=(Fo^2^+2Fc^2^)/3'
_refine_ls_weighting_scheme calc
_refine_ls_wR_factor_gt 0.1367
_refine_ls_wR_factor_ref 0.1441
_reflns_number_gt 4408
_reflns_number_total 5228
_reflns_threshold_expression >2sigma(I)
_cod_data_source_file jo402111q_si_002_1.cif
_cod_data_source_block rm083
_cod_database_code 4028857

loop_
_symmetry_equiv_pos_as_xyz
'x, y, z'
'-x, -y, -z'

loop_
_atom_site_label
_atom_site_type_symbol
_atom_site_fract_x
_atom_site_fract_y
_atom_site_fract_z
_atom_site_U_iso_or_equiv
_atom_site_adp_type
_atom_site_occupancy
_atom_site_symmetry_multiplicity
_atom_site_calc_flag
_atom_site_refinement_flags
Fe1 Fe -0.00750(4) 0.77468(3) 0.31753(3) 0.04192(16) Uani 1 1 d .
S2 S 1.14945(10) 0.38241(7) 0.00547(5) 0.0511(2) Uani 1 1 d .
N1 N 1.2185(3) 0.28391(19) 0.05769(17) 0.0420(5) Uani 1 1 d .
N2 N 0.9820(3) 0.39607(19) 0.06030(17) 0.0448(6) Uani 1 1 d .
N3 N 1.2520(3) 0.11249(19) 0.18910(17) 0.0424(6) Uani 1 1 d .
C1 C 1.1088(3) 0.2576(2) 0.12404(19) 0.0354(6) Uani 1 1 d .
C2 C 1.1198(3) 0.1785(2) 0.1913(2) 0.0407(6) Uani 1 1 d .
C3 C 1.0012(4) 0.1696(3) 0.2575(3) 0.0587(9) Uani 1 1 d .
H3 H 1.0095 0.1195 0.3051 0.070 Uiso 1 1 calc R
C4 C 0.8654(4) 0.2322(3) 0.2578(3) 0.0587(9) Uani 1 1 d .
H4 H 0.7849 0.2221 0.3049 0.070 Uiso 1 1 calc R
C5 C 0.8471(3) 0.3070(2) 0.1923(2) 0.0444(7) Uani 1 1 d .
C6 C 0.9723(3) 0.3219(2) 0.12521(19) 0.0376(6) Uani 1 1 d .
C7 C 0.7085(3) 0.3686(2) 0.1906(2) 0.0492(7) Uani 1 1 d .
C8 C 0.5915(4) 0.4185(3) 0.1892(3) 0.0535(8) Uani 1 1 d .
C9 C 0.4530(3) 0.4807(2) 0.1910(2) 0.0476(7) Uani 1 1 d .
C10 C 0.3232(3) 0.4556(3) 0.2490(2) 0.0504(7) Uani 1 1 d .
H10 H 0.3251 0.3952 0.2857 0.060 Uiso 1 1 calc R
C11 C 0.1922(3) 0.5168(2) 0.2540(2) 0.0464(7) Uani 1 1 d .
H11 H 0.1050 0.4982 0.2943 0.056 Uiso 1 1 calc R
C12 C 0.1853(3) 0.6056(2) 0.20099(19) 0.0384(6) Uani 1 1 d .
C13 C 0.3127(3) 0.6276(3) 0.1401(2) 0.0507(7) Uani 1 1 d .
H13 H 0.3083 0.6858 0.1008 0.061 Uiso 1 1 calc R
C14 C 0.4452(3) 0.5670(3) 0.1353(3) 0.0543(8) Uani 1 1 d .
H14 H 0.5313 0.5844 0.0938 0.065 Uiso 1 1 calc R
C15 C 1.3583(3) 0.1016(2) 0.2644(2) 0.0416(6) Uani 1 1 d .
C16 C 1.3757(4) 0.1593(3) 0.3505(2) 0.0511(8) Uani 1 1 d .
H16 H 1.3086 0.2157 0.3659 0.061 Uiso 1 1 calc R
C17 C 1.4932(4) 0.1329(3) 0.4139(2) 0.0575(8) Uani 1 1 d .
H17 H 1.5065 0.1716 0.4737 0.069 Uiso 1 1 calc R
C18 C 1.5921(4) 0.0506(3) 0.3915(2) 0.0572(8) Uani 1 1 d .
H18 H 1.6723 0.0341 0.4360 0.069 Uiso 1 1 calc R
C19 C 1.5754(3) -0.0074(3) 0.3057(2) 0.0503(8) Uani 1 1 d .
H19 H 1.6432 -0.0636 0.2910 0.060 Uiso 1 1 calc R
C20 C 1.4565(3) 0.0179(2) 0.2400(2) 0.0410(6) Uani 1 1 d .
C21 C 1.4057(3) -0.0251(2) 0.1466(2) 0.0387(6) Uani 1 1 d .
C22 C 1.4539(3) -0.1070(2) 0.0850(2) 0.0456(7) Uani 1 1 d .
H22 H 1.5397 -0.1484 0.1027 0.055 Uiso 1 1 calc R
C23 C 1.3770(3) -0.1271(2) -0.0008(2) 0.0507(7) Uani 1 1 d .
H23 H 1.4101 -0.1829 -0.0427 0.061 Uiso 1 1 calc R
C24 C 1.2508(4) -0.0676(3) -0.0282(2) 0.0516(7) Uani 1 1 d .
H24 H 1.1981 -0.0839 -0.0879 0.062 Uiso 1 1 calc R
C25 C 1.2009(3) 0.0153(2) 0.0306(2) 0.0447(7) Uani 1 1 d .
H25 H 1.1158 0.0566 0.0119 0.054 Uiso 1 1 calc R
C26 C 1.2794(3) 0.0356(2) 0.1175(2) 0.0399(6) Uani 1 1 d .
C27 C 0.0467(3) 0.6726(2) 0.2057(2) 0.0384(6) Uani 1 1 d .
C28 C -0.1084(3) 0.6469(2) 0.2442(2) 0.0444(7) Uani 1 1 d .
H28 H -0.1408 0.5829 0.2712 0.053 Uiso 1 1 calc R
C29 C -0.2041(3) 0.7343(3) 0.2343(2) 0.0531(8) Uani 1 1 d .
H29 H -0.3128 0.7386 0.2533 0.064 Uiso 1 1 calc R
C30 C -0.1118(4) 0.8135(3) 0.1919(2) 0.0529(8) Uani 1 1 d .
H30 H -0.1474 0.8804 0.1777 0.063 Uiso 1 1 calc R
C31 C 0.0418(3) 0.7770(2) 0.1740(2) 0.0446(7) Uani 1 1 d .
H31 H 0.1279 0.8151 0.1457 0.053 Uiso 1 1 calc R
C32 C 0.1530(6) 0.8720(5) 0.3880(3) 0.0973(17) Uani 1 1 d .
H32 H 0.2352 0.9123 0.3584 0.117 Uiso 1 1 calc R
C33 C 0.0047(7) 0.9040(4) 0.4094(4) 0.0919(14) Uani 1 1 d .
H33 H -0.0336 0.9707 0.3969 0.110 Uiso 1 1 calc R
C34 C -0.0783(7) 0.8299(5) 0.4498(3) 0.0960(16) Uani 1 1 d .
H34 H -0.1861 0.8348 0.4704 0.115 Uiso 1 1 calc R
C35 C 0.0110(7) 0.7448(4) 0.4581(3) 0.0945(16) Uani 1 1 d .
H35 H -0.0221 0.6814 0.4859 0.113 Uiso 1 1 calc R
C36 C 0.1654(6) 0.7687(5) 0.4170(3) 0.102(2) Uani 1 1 d .
H36 H 0.2545 0.7253 0.4108 0.123 Uiso 1 1 calc R

loop_
_atom_site_aniso_label
_atom_site_aniso_U_11
_atom_site_aniso_U_22
_atom_site_aniso_U_33
_atom_site_aniso_U_23
_atom_site_aniso_U_13
_atom_site_aniso_U_12
Fe1 0.0411(2) 0.0416(3) 0.0432(3) -0.00193(18) 0.00272(17) 0.00806(18)
S2 0.0598(5) 0.0511(5) 0.0440(4) 0.0117(3) 0.0015(3) 0.0099(4)
N1 0.0418(12) 0.0431(14) 0.0416(12) 0.0028(10) 0.0015(10) 0.0079(10)
N2 0.0525(13) 0.0390(14) 0.0438(13) 0.0036(11) -0.0108(11) 0.0128(11)
N3 0.0405(12) 0.0405(14) 0.0479(13) 0.0042(11) -0.0004(10) 0.0183(10)
C1 0.0363(13) 0.0327(14) 0.0372(13) -0.0009(11) -0.0031(11) 0.0064(11)
C2 0.0381(14) 0.0365(16) 0.0490(16) 0.0054(12) 0.0018(12) 0.0155(11)
C3 0.0554(18) 0.054(2) 0.071(2) 0.0282(17) 0.0167(16) 0.0239(16)
C4 0.0492(17) 0.057(2) 0.073(2) 0.0152(17) 0.0228(16) 0.0229(15)
C5 0.0398(14) 0.0374(16) 0.0567(17) -0.0004(13) 0.0013(13) 0.0124(12)
C6 0.0387(13) 0.0309(14) 0.0435(14) -0.0011(11) -0.0080(11) 0.0083(11)
C7 0.0411(15) 0.0400(17) 0.067(2) -0.0043(14) -0.0014(14) 0.0148(13)
C8 0.0462(16) 0.0436(18) 0.071(2) -0.0071(15) -0.0049(15) 0.0126(14)
C9 0.0383(14) 0.0408(17) 0.0632(19) -0.0116(14) -0.0078(13) 0.0126(12)
C10 0.0482(16) 0.0447(18) 0.0597(18) 0.0097(14) -0.0032(14) 0.0118(13)
C11 0.0421(15) 0.0449(18) 0.0533(17) 0.0066(14) 0.0052(13) 0.0101(13)
C12 0.0330(13) 0.0393(16) 0.0425(14) -0.0072(12) -0.0023(11) 0.0069(11)
C13 0.0427(15) 0.0416(18) 0.070(2) 0.0101(15) 0.0076(14) 0.0127(13)
C14 0.0370(15) 0.050(2) 0.076(2) 0.0049(16) 0.0128(14) 0.0101(13)
C15 0.0373(13) 0.0399(16) 0.0492(16) 0.0111(13) 0.0028(12) 0.0101(11)
C16 0.0552(17) 0.0487(19) 0.0508(17) 0.0044(14) 0.0041(14) 0.0184(14)
C17 0.0613(19) 0.066(2) 0.0464(17) 0.0037(16) -0.0010(15) 0.0164(16)
C18 0.0488(17) 0.070(2) 0.0552(19) 0.0165(17) -0.0050(14) 0.0150(16)
C19 0.0386(14) 0.0531(19) 0.0617(19) 0.0127(15) 0.0023(13) 0.0205(13)
C20 0.0337(13) 0.0392(16) 0.0520(16) 0.0131(13) 0.0062(12) 0.0102(11)
C21 0.0295(12) 0.0337(15) 0.0541(16) 0.0102(12) 0.0078(11) 0.0072(10)
C22 0.0352(13) 0.0349(16) 0.068(2) 0.0073(14) 0.0092(13) 0.0086(11)
C23 0.0474(16) 0.0395(17) 0.065(2) -0.0031(14) 0.0129(14) 0.0039(13)
C24 0.0502(16) 0.0478(19) 0.0563(18) 0.0007(15) 0.0032(14) -0.0014(14)
C25 0.0344(13) 0.0450(17) 0.0559(17) 0.0084(14) 0.0004(12) 0.0080(12)
C26 0.0330(13) 0.0343(15) 0.0534(16) 0.0075(12) 0.0067(12) 0.0078(11)
C27 0.0339(13) 0.0395(16) 0.0418(14) -0.0023(12) -0.0014(11) 0.0075(11)
C28 0.0338(13) 0.0454(17) 0.0536(17) -0.0032(13) 0.0001(12) 0.0036(12)
C29 0.0336(14) 0.066(2) 0.0599(19) -0.0061(16) -0.0006(13) 0.0186(14)
C30 0.0508(17) 0.055(2) 0.0546(18) 0.0032(15) -0.0021(14) 0.0273(15)
C31 0.0442(15) 0.0481(18) 0.0424(15) 0.0028(13) 0.0042(12) 0.0130(13)
C32 0.094(3) 0.123(5) 0.069(3) -0.014(3) -0.004(2) -0.054(3)
C33 0.132(4) 0.067(3) 0.074(3) -0.018(2) 0.003(3) 0.006(3)
C34 0.111(4) 0.124(5) 0.053(2) -0.013(3) 0.015(2) 0.028(4)
C35 0.143(5) 0.088(4) 0.051(2) 0.020(2) -0.024(3) -0.029(3)
C36 0.091(3) 0.140(5) 0.075(3) -0.047(3) -0.047(3) 0.059(3)

loop_
_atom_type_symbol
_atom_type_description
_atom_type_scat_dispersion_real
_atom_type_scat_dispersion_imag
_atom_type_scat_source
C C 0.0033 0.0016 'International Tables Vol C Tables 4.2.6.8 and 6.1.1.4'
H H 0.0000 0.0000 'International Tables Vol C Tables 4.2.6.8 and 6.1.1.4'
N N 0.0061 0.0033 'International Tables Vol C Tables 4.2.6.8 and 6.1.1.4'
S S 0.1246 0.1234 'International Tables Vol C Tables 4.2.6.8 and 6.1.1.4'
Fe Fe 0.3463 0.8444 'International Tables Vol C Tables 4.2.6.8 and 6.1.1.4'

loop_
_geom_angle_atom_site_label_1
_geom_angle_atom_site_label_2
_geom_angle_atom_site_label_3
_geom_angle
C36 Fe1 C32 41.1(2)
C36 Fe1 C35 42.0(2)
C32 Fe1 C35 67.6(2)
C36 Fe1 C34 67.8(2)
C32 Fe1 C34 65.1(2)
C35 Fe1 C34 39.1(2)
C36 Fe1 C28 124.2(2)
C32 Fe1 C28 161.7(2)
C35 Fe1 C28 109.23(17)
C34 Fe1 C28 124.7(2)
C36 Fe1 C31 122.1(2)
C32 Fe1 C31 107.85(17)
C35 Fe1 C31 160.7(2)
C34 Fe1 C31 157.6(2)
C28 Fe1 C31 68.84(13)
C36 Fe1 C33 67.4(2)
C32 Fe1 C33 38.9(2)
C35 Fe1 C33 65.2(2)
C34 Fe1 C33 37.3(2)
C28 Fe1 C33 157.8(2)
C31 Fe1 C33 123.9(2)
C36 Fe1 C29 161.0(2)
C32 Fe1 C29 156.5(2)
C35 Fe1 C29 123.99(19)
C34 Fe1 C29 109.56(18)
C28 Fe1 C29 40.58(12)
C31 Fe1 C29 67.87(13)
C33 Fe1 C29 122.79(19)
C36 Fe1 C30 157.3(3)
C32 Fe1 C30 121.5(2)
C35 Fe1 C30 158.5(2)
C34 Fe1 C30 123.38(18)
C28 Fe1 C30 68.34(14)
C31 Fe1 C30 40.20(11)
C33 Fe1 C30 108.46(18)
C29 Fe1 C30 40.23(14)
C36 Fe1 C27 107.41(15)
C32 Fe1 C27 124.54(19)
C35 Fe1 C27 124.79(19)
C34 Fe1 C27 160.6(2)
C28 Fe1 C27 41.19(11)
C31 Fe1 C27 41.07(12)
C33 Fe1 C27 160.0(2)
C29 Fe1 C27 68.48(11)
C30 Fe1 C27 68.45(11)
N2 S2 N1 101.35(13)
C1 N1 S2 105.97(18)
C6 N2 S2 106.43(18)
C15 N3 C26 108.6(2)
C15 N3 C2 125.7(2)
C26 N3 C2 124.9(2)
N1 C1 C2 126.9(2)
N1 C1 C6 113.2(2)
C2 C1 C6 119.8(2)
C3 C2 N3 121.9(3)
C3 C2 C1 117.7(2)
N3 C2 C1 120.4(2)
C2 C3 C4 122.3(3)
C2 C3 H3 118.8
C4 C3 H3 118.8
C5 C4 C3 121.9(3)
C5 C4 H4 119.1
C3 C4 H4 119.1
C4 C5 C6 117.2(2)
C4 C5 C7 122.3(3)
C6 C5 C7 120.5(3)
N2 C6 C5 126.1(2)
N2 C6 C1 113.0(2)
C5 C6 C1 120.8(3)
C8 C7 C5 178.9(4)
C7 C8 C9 177.7(4)
C14 C9 C10 118.6(3)
C14 C9 C8 121.0(3)
C10 C9 C8 120.5(3)
C11 C10 C9 121.0(3)
C11 C10 H10 119.5
C9 C10 H10 119.5
C10 C11 C12 120.9(3)
C10 C11 H11 119.5
C12 C11 H11 119.5
C13 C12 C11 117.6(3)
C13 C12 C27 120.4(3)
C11 C12 C27 121.9(3)
C14 C13 C12 121.7(3)
C14 C13 H13 119.2
C12 C13 H13 119.2
C13 C14 C9 120.1(3)
C13 C14 H14 119.9
C9 C14 H14 119.9
C16 C15 N3 129.5(3)
C16 C15 C20 121.9(3)
N3 C15 C20 108.6(3)
C15 C16 C17 118.3(3)
C15 C16 H16 120.8
C17 C16 H16 120.8
C16 C17 C18 121.0(3)
C16 C17 H17 119.5
C18 C17 H17 119.5
C19 C18 C17 121.0(3)
C19 C18 H18 119.5
C17 C18 H18 119.5
C18 C19 C20 119.1(3)
C18 C19 H19 120.5
C20 C19 H19 120.5
C15 C20 C19 118.8(3)
C15 C20 C21 107.4(2)
C19 C20 C21 133.8(3)
C22 C21 C26 118.8(3)
C22 C21 C20 134.9(3)
C26 C21 C20 106.3(2)
C23 C22 C21 119.5(3)
C23 C22 H22 120.3
C21 C22 H22 120.3
C22 C23 C24 121.2(3)
C22 C23 H23 119.4
C24 C23 H23 119.4
C25 C24 C23 120.9(3)
C25 C24 H24 119.6
C23 C24 H24 119.6
C26 C25 C24 117.8(3)
C26 C25 H25 121.1
C24 C25 H25 121.1
C25 C26 N3 129.1(2)
C25 C26 C21 121.9(3)
N3 C26 C21 109.1(2)
C31 C27 C28 106.9(2)
C31 C27 C12 126.4(3)
C28 C27 C12 126.7(3)
C31 C27 Fe1 69.25(16)
C28 C27 Fe1 69.18(15)
C12 C27 Fe1 125.84(18)
C29 C28 C27 107.5(3)
C29 C28 Fe1 69.88(18)
C27 C28 Fe1 69.63(16)
C29 C28 H28 126.2
C27 C28 H28 126.2
Fe1 C28 H28 125.8
C30 C29 C28 108.7(3)
C30 C29 Fe1 69.92(18)
C28 C29 Fe1 69.54(16)
C30 C29 H29 125.6
C28 C29 H29 125.6
Fe1 C29 H29 126.5
C31 C30 C29 108.5(3)
C31 C30 Fe1 69.71(17)
C29 C30 Fe1 69.85(18)
C31 C30 H30 125.8
C29 C30 H30 125.8
Fe1 C30 H30 126.2
C30 C31 C27 108.4(3)
C30 C31 Fe1 70.09(18)
C27 C31 Fe1 69.67(16)
C30 C31 H31 125.8
C27 C31 H31 125.8
Fe1 C31 H31 126.0
C33 C32 C36 108.6(5)
C33 C32 Fe1 71.6(3)
C36 C32 Fe1 69.1(2)
C33 C32 H32 125.7
C36 C32 H32 125.7
Fe1 C32 H32 125.2
C34 C33 C32 110.1(5)
C34 C33 Fe1 71.0(3)
C32 C33 Fe1 69.5(3)
C34 C33 H33 125.0
C32 C33 H33 125.0
Fe1 C33 H33 126.1
C33 C34 C35 110.4(5)
C33 C34 Fe1 71.6(3)
C35 C34 Fe1 69.8(3)
C33 C34 H34 124.8
C35 C34 H34 124.8
Fe1 C34 H34 125.4
C34 C35 C36 107.2(5)
C34 C35 Fe1 71.1(3)
C36 C35 Fe1 68.6(2)
C34 C35 H35 126.4
C36 C35 H35 126.4
Fe1 C35 H35 125.5
C32 C36 C35 103.6(4)
C32 C36 Fe1 69.7(2)
C35 C36 Fe1 69.4(2)
C32 C36 H36 128.2
C35 C36 H36 128.2
Fe1 C36 H36 124.3

loop_
_geom_bond_atom_site_label_1
_geom_bond_atom_site_label_2
_geom_bond_distance
Fe1 C36 2.007(4)
Fe1 C32 2.015(4)
Fe1 C35 2.018(4)
Fe1 C34 2.035(4)
Fe1 C28 2.040(3)
Fe1 C31 2.040(3)
Fe1 C33 2.042(4)
Fe1 C29 2.044(3)
Fe1 C30 2.045(3)
Fe1 C27 2.046(3)
S2 N2 1.607(3)
S2 N1 1.616(2)
N1 C1 1.348(4)
N2 C6 1.345(4)
N3 C15 1.390(4)
N3 C26 1.392(4)
N3 C2 1.420(3)
C1 C2 1.420(4)
C1 C6 1.436(4)
C2 C3 1.360(4)
C3 C4 1.418(4)
C3 H3 0.9500
C4 C5 1.369(5)
C4 H4 0.9500
C5 C6 1.417(4)
C5 C7 1.431(4)
C7 C8 1.192(4)
C8 C9 1.433(4)
C9 C14 1.386(5)
C9 C10 1.391(5)
C10 C11 1.374(4)
C10 H10 0.9500
C11 C12 1.392(4)
C11 H11 0.9500
C12 C13 1.391(4)
C12 C27 1.472(4)
C13 C14 1.380(4)
C13 H13 0.9500
C14 H14 0.9500
C15 C16 1.380(4)
C15 C20 1.406(4)
C16 C17 1.383(4)
C16 H16 0.9500
C17 C18 1.393(5)
C17 H17 0.9500
C18 C19 1.378(5)
C18 H18 0.9500
C19 C20 1.409(4)
C19 H19 0.9500
C20 C21 1.442(4)
C21 C22 1.394(4)
C21 C26 1.409(4)
C22 C23 1.363(5)
C22 H22 0.9500
C23 C24 1.392(4)
C23 H23 0.9500
C24 C25 1.386(4)
C24 H24 0.9500
C25 C26 1.382(4)
C25 H25 0.9500
C27 C31 1.433(4)
C27 C28 1.437(4)
C28 C29 1.416(4)
C28 H28 0.9500
C29 C30 1.406(5)
C29 H29 0.9500
C30 C31 1.404(4)
C30 H30 0.9500
C31 H31 0.9500
C32 C33 1.352(7)
C32 C36 1.413(8)
C32 H32 0.9500
C33 C34 1.305(7)
C33 H33 0.9500
C34 C35 1.357(7)
C34 H34 0.9500
C35 C36 1.442(8)
C35 H35 0.9500
C36 H36 0.9500

loop_
_geom_torsion_atom_site_label_1
_geom_torsion_atom_site_label_2
_geom_torsion_atom_site_label_3
_geom_torsion_atom_site_label_4
_geom_torsion
N2 S2 N1 C1 -0.8(2)
N1 S2 N2 C6 0.5(2)
S2 N1 C1 C2 -176.7(2)
S2 N1 C1 C6 0.8(3)
C15 N3 C2 C3 -58.0(4)
C26 N3 C2 C3 110.3(4)
C15 N3 C2 C1 121.3(3)
C26 N3 C2 C1 -70.3(4)
N1 C1 C2 C3 175.0(3)
C6 C1 C2 C3 -2.4(4)
N1 C1 C2 N3 -4.4(4)
C6 C1 C2 N3 178.2(2)
N3 C2 C3 C4 -177.4(3)
C1 C2 C3 C4 3.3(5)
C2 C3 C4 C5 -1.1(6)
C3 C4 C5 C6 -2.0(5)
C3 C4 C5 C7 178.3(3)
S2 N2 C6 C5 177.6(2)
S2 N2 C6 C1 -0.1(3)
C4 C5 C6 N2 -174.8(3)
C7 C5 C6 N2 5.0(4)
C4 C5 C6 C1 2.7(4)
C7 C5 C6 C1 -177.6(3)
N1 C1 C6 N2 -0.5(3)
C2 C1 C6 N2 177.2(2)
N1 C1 C6 C5 -178.3(2)
C2 C1 C6 C5 -0.6(4)
C4 C5 C7 C8 -52(19)
C6 C5 C7 C8 129(19)
C5 C7 C8 C9 122(17)
C7 C8 C9 C14 100(10)
C7 C8 C9 C10 -80(10)
C14 C9 C10 C11 -2.3(5)
C8 C9 C10 C11 177.6(3)
C9 C10 C11 C12 0.2(5)
C10 C11 C12 C13 2.5(4)
C10 C11 C12 C27 -179.6(3)
C11 C12 C13 C14 -3.1(5)
C27 C12 C13 C14 179.0(3)
C12 C13 C14 C9 1.0(5)
C10 C9 C14 C13 1.7(5)
C8 C9 C14 C13 -178.2(3)
C26 N3 C15 C16 -179.7(3)
C2 N3 C15 C16 -9.8(5)
C26 N3 C15 C20 1.0(3)
C2 N3 C15 C20 171.0(3)
N3 C15 C16 C17 -179.4(3)
C20 C15 C16 C17 -0.2(5)
C15 C16 C17 C18 0.3(5)
C16 C17 C18 C19 -0.3(6)
C17 C18 C19 C20 0.2(5)
C16 C15 C20 C19 0.1(4)
N3 C15 C20 C19 179.5(3)
C16 C15 C20 C21 179.6(3)
N3 C15 C20 C21 -1.1(3)
C18 C19 C20 C15 -0.2(5)
C18 C19 C20 C21 -179.4(3)
C15 C20 C21 C22 -179.8(3)
C19 C20 C21 C22 -0.5(6)
C15 C20 C21 C26 0.8(3)
C19 C20 C21 C26 -179.9(3)
C26 C21 C22 C23 -0.8(4)
C20 C21 C22 C23 179.8(3)
C21 C22 C23 C24 -0.1(5)
C22 C23 C24 C25 0.9(5)
C23 C24 C25 C26 -0.8(5)
C24 C25 C26 N3 -179.3(3)
C24 C25 C26 C21 -0.1(4)
C15 N3 C26 C25 178.8(3)
C2 N3 C26 C25 8.7(5)
C15 N3 C26 C21 -0.5(3)
C2 N3 C26 C21 -170.6(3)
C22 C21 C26 C25 0.9(4)
C20 C21 C26 C25 -179.5(3)
C22 C21 C26 N3 -179.7(3)
C20 C21 C26 N3 -0.2(3)
C13 C12 C27 C31 -18.4(4)
C11 C12 C27 C31 163.8(3)
C13 C12 C27 C28 162.7(3)
C11 C12 C27 C28 -15.1(4)
C13 C12 C27 Fe1 -107.8(3)
C11 C12 C27 Fe1 74.4(3)
C36 Fe1 C27 C31 -119.1(3)
C32 Fe1 C27 C31 -77.1(3)
C35 Fe1 C27 C31 -162.2(2)
C34 Fe1 C27 C31 168.5(5)
C28 Fe1 C27 C31 118.5(2)
C33 Fe1 C27 C31 -47.7(5)
C29 Fe1 C27 C31 80.57(18)
C30 Fe1 C27 C31 37.18(17)
C36 Fe1 C27 C28 122.4(3)
C32 Fe1 C27 C28 164.4(3)
C35 Fe1 C27 C28 79.3(3)
C34 Fe1 C27 C28 50.0(5)
C31 Fe1 C27 C28 -118.5(2)
C33 Fe1 C27 C28 -166.1(5)
C29 Fe1 C27 C28 -37.91(19)
C30 Fe1 C27 C28 -81.30(19)
C36 Fe1 C27 C12 1.4(4)
C32 Fe1 C27 C12 43.5(4)
C35 Fe1 C27 C12 -41.6(3)
C34 Fe1 C27 C12 -71.0(6)
C28 Fe1 C27 C12 -120.9(3)
C31 Fe1 C27 C12 120.6(3)
C33 Fe1 C27 C12 72.9(6)
C29 Fe1 C27 C12 -158.9(3)
C30 Fe1 C27 C12 157.7(3)
C31 C27 C28 C29 0.7(3)
C12 C27 C28 C29 179.7(3)
Fe1 C27 C28 C29 59.9(2)
C31 C27 C28 Fe1 -59.22(19)
C12 C27 C28 Fe1 119.9(3)
C36 Fe1 C28 C29 164.6(3)
C32 Fe1 C28 C29 -163.2(5)
C35 Fe1 C28 C29 120.2(3)
C34 Fe1 C28 C29 79.5(3)
C31 Fe1 C28 C29 -80.3(2)
C33 Fe1 C28 C29 49.0(5)
C30 Fe1 C28 C29 -36.95(19)
C27 Fe1 C28 C29 -118.5(3)
C36 Fe1 C28 C27 -76.9(3)
C32 Fe1 C28 C27 -44.7(6)
C35 Fe1 C28 C27 -121.3(3)
C34 Fe1 C28 C27 -162.0(2)
C31 Fe1 C28 C27 38.26(16)
C33 Fe1 C28 C27 167.5(5)
C29 Fe1 C28 C27 118.5(3)
C30 Fe1 C28 C27 81.58(18)
C27 C28 C29 C30 -0.6(3)
Fe1 C28 C29 C30 59.1(2)
C27 C28 C29 Fe1 -59.72(19)
C36 Fe1 C29 C30 -162.6(5)
C32 Fe1 C29 C30 46.7(5)
C35 Fe1 C29 C30 160.1(3)
C34 Fe1 C29 C30 118.9(3)
C28 Fe1 C29 C30 -120.1(3)
C31 Fe1 C29 C30 -37.25(18)
C33 Fe1 C29 C30 79.7(3)
C27 Fe1 C29 C30 -81.65(19)
C36 Fe1 C29 C28 -42.5(5)
C32 Fe1 C29 C28 166.8(4)
C35 Fe1 C29 C28 -79.8(3)
C34 Fe1 C29 C28 -120.9(3)
C31 Fe1 C29 C28 82.86(19)
C33 Fe1 C29 C28 -160.2(3)
C30 Fe1 C29 C28 120.1(3)
C27 Fe1 C29 C28 38.46(18)
C28 C29 C30 C31 0.4(4)
Fe1 C29 C30 C31 59.2(2)
C28 C29 C30 Fe1 -58.9(2)
C36 Fe1 C30 C31 45.7(5)
C32 Fe1 C30 C31 80.3(3)
C35 Fe1 C30 C31 -170.1(4)
C34 Fe1 C30 C31 159.4(3)
C28 Fe1 C30 C31 -82.4(2)
C33 Fe1 C30 C31 121.0(3)
C29 Fe1 C30 C31 -119.7(3)
C27 Fe1 C30 C31 -37.96(19)
C36 Fe1 C30 C29 165.4(4)
C32 Fe1 C30 C29 -160.0(3)
C35 Fe1 C30 C29 -50.4(5)
C34 Fe1 C30 C29 -80.9(3)
C28 Fe1 C30 C29 37.27(17)
C31 Fe1 C30 C29 119.7(3)
C33 Fe1 C30 C29 -119.3(2)
C27 Fe1 C30 C29 81.73(19)
C29 C30 C31 C27 0.1(3)
Fe1 C30 C31 C27 59.4(2)
C29 C30 C31 Fe1 -59.3(2)
C28 C27 C31 C30 -0.5(3)
C12 C27 C31 C30 -179.5(3)
Fe1 C27 C31 C30 -59.6(2)
C28 C27 C31 Fe1 59.18(18)
C12 C27 C31 Fe1 -119.9(3)
C36 Fe1 C31 C30 -161.0(3)
C32 Fe1 C31 C30 -118.1(3)
C35 Fe1 C31 C30 169.0(5)
C34 Fe1 C31 C30 -50.5(5)
C28 Fe1 C31 C30 81.1(2)
C33 Fe1 C31 C30 -78.3(3)
C29 Fe1 C31 C30 37.3(2)
C27 Fe1 C31 C30 119.4(3)
C36 Fe1 C31 C27 79.6(3)
C32 Fe1 C31 C27 122.5(3)
C35 Fe1 C31 C27 49.5(5)
C34 Fe1 C31 C27 -170.0(5)
C28 Fe1 C31 C27 -38.37(15)
C33 Fe1 C31 C27 162.3(2)
C29 Fe1 C31 C27 -82.17(18)
C30 Fe1 C31 C27 -119.4(3)
C36 Fe1 C32 C33 -119.2(5)
C35 Fe1 C32 C33 -77.8(4)
C34 Fe1 C32 C33 -35.0(3)
C28 Fe1 C32 C33 -161.3(5)
C31 Fe1 C32 C33 122.2(3)
C29 Fe1 C32 C33 46.8(6)
C30 Fe1 C32 C33 80.3(4)
C27 Fe1 C32 C33 164.5(3)
C35 Fe1 C32 C36 41.4(3)
C34 Fe1 C32 C36 84.2(3)
C28 Fe1 C32 C36 -42.1(7)
C31 Fe1 C32 C36 -118.6(3)
C33 Fe1 C32 C36 119.2(5)
C29 Fe1 C32 C36 166.0(4)
C30 Fe1 C32 C36 -160.6(3)
C27 Fe1 C32 C36 -76.3(3)
C36 C32 C33 C34 0.1(5)
Fe1 C32 C33 C34 59.6(4)
C36 C32 C33 Fe1 -59.4(3)
C36 Fe1 C33 C34 -82.6(4)
C32 Fe1 C33 C34 -121.1(5)
C35 Fe1 C33 C34 -36.6(3)
C28 Fe1 C33 C34 43.5(7)
C31 Fe1 C33 C34 163.0(3)
C29 Fe1 C33 C34 79.2(4)
C30 Fe1 C33 C34 121.2(3)
C27 Fe1 C33 C34 -161.2(4)
C36 Fe1 C33 C32 38.5(3)
C35 Fe1 C33 C32 84.5(4)
C34 Fe1 C33 C32 121.1(5)
C28 Fe1 C33 C32 164.5(4)
C31 Fe1 C33 C32 -75.9(4)
C29 Fe1 C33 C32 -159.7(3)
C30 Fe1 C33 C32 -117.7(3)
C27 Fe1 C33 C32 -40.1(7)
C32 C33 C34 C35 0.5(6)
Fe1 C33 C34 C35 59.2(3)
C32 C33 C34 Fe1 -58.6(3)
C36 Fe1 C34 C33 81.4(4)
C32 Fe1 C34 C33 36.4(4)
C35 Fe1 C34 C33 121.0(5)
C28 Fe1 C34 C33 -161.5(3)
C31 Fe1 C34 C33 -39.6(7)
C29 Fe1 C34 C33 -118.8(3)
C30 Fe1 C34 C33 -76.2(4)
C27 Fe1 C34 C33 160.6(4)
C36 Fe1 C34 C35 -39.6(4)
C32 Fe1 C34 C35 -84.6(4)
C28 Fe1 C34 C35 77.5(4)
C31 Fe1 C34 C35 -160.6(4)
C33 Fe1 C34 C35 -121.0(5)
C29 Fe1 C34 C35 120.2(3)
C30 Fe1 C34 C35 162.8(3)
C27 Fe1 C34 C35 39.6(7)
C33 C34 C35 C36 -1.0(5)
Fe1 C34 C35 C36 59.3(3)
C33 C34 C35 Fe1 -60.3(3)
C36 Fe1 C35 C34 118.1(5)
C32 Fe1 C35 C34 77.5(4)
C28 Fe1 C35 C34 -121.8(3)
C31 Fe1 C35 C34 157.5(5)
C33 Fe1 C35 C34 35.0(3)
C29 Fe1 C35 C34 -79.1(4)
C30 Fe1 C35 C34 -42.2(6)
C27 Fe1 C35 C34 -165.1(3)
C32 Fe1 C35 C36 -40.6(3)
C34 Fe1 C35 C36 -118.1(5)
C28 Fe1 C35 C36 120.1(3)
C31 Fe1 C35 C36 39.4(6)
C33 Fe1 C35 C36 -83.1(3)
C29 Fe1 C35 C36 162.8(3)
C30 Fe1 C35 C36 -160.3(4)
C27 Fe1 C35 C36 76.8(3)
C33 C32 C36 C35 -0.7(5)
Fe1 C32 C36 C35 -61.7(3)
C33 C32 C36 Fe1 61.0(3)
C34 C35 C36 C32 1.0(5)
Fe1 C35 C36 C32 61.9(3)
C34 C35 C36 Fe1 -60.9(3)
C35 Fe1 C36 C32 -114.0(4)
C34 Fe1 C36 C32 -77.0(3)
C28 Fe1 C36 C32 165.2(3)
C31 Fe1 C36 C32 80.4(3)
C33 Fe1 C36 C32 -36.5(3)
C29 Fe1 C36 C32 -162.7(4)
C30 Fe1 C36 C32 47.4(5)
C27 Fe1 C36 C32 123.0(3)
C32 Fe1 C36 C35 114.0(4)
C34 Fe1 C36 C35 37.0(3)
C28 Fe1 C36 C35 -80.8(3)
C31 Fe1 C36 C35 -165.7(3)
C33 Fe1 C36 C35 77.5(3)
C29 Fe1 C36 C35 -48.7(6)
C30 Fe1 C36 C35 161.3(4)
C27 Fe1 C36 C35 -123.1(3)
